data_7123166
loop_
_publ_author_name
'Dichiarante, Valentina'
'Kaiho, Tatsuo'
'Metrangolo, Pierangelo'
'Pilati, Tullio'
'Resnati, Giuseppe'
'Terraneo, Giancarlo'
'Ursini, Maurizio'

_publ_section_title
;
 Diiodomethyl-sulfonyl moiety: An unexplored halogen bond-donor motif
;
_journal_name_full 'Chemical Communications'
_journal_paper_doi 10.1039/C9CC01092K
_journal_year 2019
_chemical_formula_moiety 'C12 H10 N2, 2(C8 H8 O2 I2 S)'
_chemical_formula_sum 'C28 H26 I4 N2 O4 S2'
_chemical_formula_weight 1026.23
_chemical_name_systematic
;
 ?
;
_space_group_crystal_system triclinic
_space_group_IT_number 2
_space_group_name_Hall '-P 1'
_space_group_name_H-M_alt 'P -1'
_symmetry_space_group_name_Hall '-P 1'
_symmetry_space_group_name_H-M 'P -1'
_atom_sites_solution_hydrogens geom
_atom_sites_solution_primary direct
_atom_sites_solution_secondary difmap
_audit_creation_method SHELXL-2013
_audit_update_record
;
2019-02-04 deposited with the CCDC.    2019-03-14 downloaded from the CCDC.
;
_cell_angle_alpha 114.136(2)
_cell_angle_beta 90.987(2)
_cell_angle_gamma 97.782(2)
_cell_formula_units_Z 4
_cell_length_a 11.1342(6)
_cell_length_b 17.3124(10)
_cell_length_c 19.0131(11)
_cell_measurement_reflns_used 9172
_cell_measurement_temperature 103(2)
_cell_measurement_theta_max 28.24
_cell_measurement_theta_min 2.27
_cell_volume 3303.1(3)
_computing_cell_refinement 'Bruker SAINT'
_computing_data_collection 'Bruker APEX2'
_computing_data_reduction 'Bruker SAINT'
_computing_molecular_graphics
;
ORTEP-3 (Farrugia, L.J. (1997) Jour. Appl. Cryst. 30, 565)
Mercury (Macrae, C. F., Edgington, P. R., McCabe, P., Pidcock, E., 
Shields, G. P., Taylor, R., Towler, M. & van de Streek, J. (2006). 
J. Appl. Cryst. 39, 453-457
;
_computing_publication_material 'SHELXL-2013 (Sheldrick, 2013)'
_computing_structure_refinement 'SHELXL-2013 (Sheldrick, 2013)'
_computing_structure_solution
;
SIR2002 (Burla, M. C., Camalli, M., Carrozzini, B., Cascarano, G. L., 
Giacovazzo, C., Polidori, G. & Spagna, R. (2003). 
J. Appl. Cryst. 36, 1103.)
;
_diffrn_ambient_temperature 103(2)
_diffrn_measured_fraction_theta_full 0.996
_diffrn_measured_fraction_theta_max 0.972
_diffrn_measurement_device_type 'Bruker APEX-II CCD'
_diffrn_measurement_method '\f and \w scans'
_diffrn_radiation_type MoK\a
_diffrn_radiation_wavelength 0.71073
_diffrn_reflns_av_R_equivalents 0.0361
_diffrn_reflns_av_unetI/netI 0.0213
_diffrn_reflns_limit_h_max 13
_diffrn_reflns_limit_h_min -14
_diffrn_reflns_limit_k_max 22
_diffrn_reflns_limit_k_min -23
_diffrn_reflns_limit_l_max 24
_diffrn_reflns_limit_l_min -25
_diffrn_reflns_number 217267
_diffrn_reflns_theta_full 25.242
_diffrn_reflns_theta_max 28.317
_diffrn_reflns_theta_min 1.177
_diffrn_standards_decay_% 0.00
_exptl_absorpt_coefficient_mu 3.935
_exptl_absorpt_correction_T_max 0.4426
_exptl_absorpt_correction_T_min 0.3530
_exptl_absorpt_correction_type multi-scan
_exptl_absorpt_process_details 'Bruker (2001). SADABS. Bruker AXS Inc., Madison, Wisconsin, USA.'
_exptl_crystal_colour colourless
_exptl_crystal_density_diffrn 2.064
_exptl_crystal_description block
_exptl_crystal_F_000 1936
_exptl_crystal_size_max 0.260
_exptl_crystal_size_mid 0.120
_exptl_crystal_size_min 0.100
_refine_diff_density_max 4.637
_refine_diff_density_min -2.621
_refine_diff_density_rms 0.137
_refine_ls_extinction_method none
_refine_ls_goodness_of_fit_ref 1.099
_refine_ls_hydrogen_treatment constr
_refine_ls_matrix_type full
_refine_ls_number_parameters 721
_refine_ls_number_reflns 15974
_refine_ls_number_restraints 0
_refine_ls_restrained_S_all 1.099
_refine_ls_R_factor_all 0.0373
_refine_ls_R_factor_gt 0.0308
_refine_ls_shift/su_max 0.002
_refine_ls_shift/su_mean 0.000
_refine_ls_structure_factor_coef Fsqd
_refine_ls_weighting_details
;
 w=1/[\s^2^(Fo^2^)+(0.0082P)^2^+20.6526P]
 where P=(Fo^2^+2Fc^2^)/3
;
_refine_ls_weighting_scheme calc
_refine_ls_wR_factor_gt 0.0611
_refine_ls_wR_factor_ref 0.0628
_reflns_number_gt 14207
_reflns_number_total 15974
_reflns_threshold_expression 'I > 2\s(I)'
_cod_data_source_file c9cc01092k2.cif
_cod_data_source_block VD057
_cod_database_code 7123166
_shelx_space_group_comment
;
The symmetry employed for this shelxl refinement is uniquely defined
by the following loop, which should always be used as a source of
symmetry information in preference to the above space-group names.
They are only intended as comments.
;

loop_
_space_group_symop_operation_xyz
'x, y, z'
'-x, -y, -z'

loop_
_atom_site_label
_atom_site_type_symbol
_atom_site_fract_x
_atom_site_fract_y
_atom_site_fract_z
_atom_site_U_iso_or_equiv
_atom_site_adp_type
_atom_site_occupancy
_atom_site_site_symmetry_order
_atom_site_calc_flag
_atom_site_refinement_flags_posn
_atom_site_refinement_flags_adp
_atom_site_refinement_flags_occupancy
I1 I -0.29890(2) 0.66629(2) 0.32915(2) 0.01296(5) Uani 1 1 d . . .
I2 I -0.40547(2) 0.83495(2) 0.29522(2) 0.01845(6) Uani 1 1 d . . .
S1 S -0.56566(8) 0.71324(6) 0.36279(5) 0.01204(17) Uani 1 1 d . . .
O1 O -0.6038(3) 0.62406(18) 0.34688(17) 0.0190(6) Uani 1 1 d . . .
O2 O -0.5174(3) 0.77198(18) 0.43913(16) 0.0182(6) Uani 1 1 d . . .
C1 C -0.4534(3) 0.7127(2) 0.2966(2) 0.0123(7) Uani 1 1 d . . .
H1 H -0.4874 0.6710 0.2435 0.015 Uiso 1 1 calc R U .
C2 C -0.6897(3) 0.7518(2) 0.3366(2) 0.0136(7) Uani 1 1 d . . .
C3 C -0.7527(3) 0.7064(3) 0.2639(2) 0.0170(8) Uani 1 1 d . . .
H3 H -0.7276 0.6557 0.2276 0.020 Uiso 1 1 calc R U .
C4 C -0.8519(4) 0.7365(3) 0.2457(2) 0.0192(8) Uani 1 1 d . . .
H4 H -0.8944 0.7065 0.1960 0.023 Uiso 1 1 calc R U .
C5 C -0.8913(4) 0.8105(3) 0.2990(3) 0.0194(8) Uani 1 1 d . . .
C6 C -0.8280(4) 0.8538(3) 0.3711(3) 0.0212(9) Uani 1 1 d . . .
H6 H -0.8545 0.9035 0.4080 0.025 Uiso 1 1 calc R U .
C7 C -0.7259(4) 0.8257(3) 0.3903(2) 0.0177(8) Uani 1 1 d . . .
H7 H -0.6819 0.8565 0.4394 0.021 Uiso 1 1 calc R U .
C8 C -1.0018(4) 0.8414(3) 0.2784(3) 0.0315(11) Uani 1 1 d . . .
H8A H -1.0345 0.8032 0.2255 0.047 Uiso 0.5 1 calc R U P
H8B H -0.9786 0.8997 0.2820 0.047 Uiso 0.5 1 calc R U P
H8C H -1.0639 0.8415 0.3143 0.047 Uiso 0.5 1 calc R U P
H8D H -1.0168 0.8931 0.3224 0.047 Uiso 0.5 1 calc R U P
H8E H -1.0727 0.7965 0.2659 0.047 Uiso 0.5 1 calc R U P
H8F H -0.9875 0.8547 0.2336 0.047 Uiso 0.5 1 calc R U P
N1 N -0.1126(3) 0.6079(2) 0.37507(19) 0.0166(7) Uani 1 1 d . . .
N2 N 0.5382(3) 0.3389(2) 0.43312(19) 0.0168(7) Uani 1 1 d . . .
C9 C -0.0606(4) 0.4919(3) 0.4011(3) 0.0204(8) Uani 1 1 d . . .
H9 H -0.0875 0.4429 0.4107 0.024 Uiso 1 1 calc R U .
C10 C -0.1432(4) 0.5385(3) 0.3894(3) 0.0207(9) Uani 1 1 d . . .
H10 H -0.2270 0.5204 0.3915 0.025 Uiso 1 1 calc R U .
C11 C 0.0060(4) 0.6319(2) 0.3726(2) 0.0158(8) Uani 1 1 d . . .
H11 H 0.0300 0.6808 0.3624 0.019 Uiso 1 1 calc R U .
C12 C 0.0956(3) 0.5893(2) 0.3842(2) 0.0152(8) Uani 1 1 d . . .
H12 H 0.1787 0.6093 0.3821 0.018 Uiso 1 1 calc R U .
C13 C 0.0637(3) 0.5173(3) 0.3988(2) 0.0152(8) Uani 1 1 d . . .
C14 C 0.1518(4) 0.4667(3) 0.4106(2) 0.0178(8) Uani 1 1 d . . .
H14 H 0.1209 0.4175 0.4189 0.021 Uiso 1 1 calc R U .
C15 C 0.2719(4) 0.4851(2) 0.4103(2) 0.0155(8) Uani 1 1 d . . .
H15 H 0.3025 0.5355 0.4039 0.019 Uiso 1 1 calc R U .
C16 C 0.3606(3) 0.4337(2) 0.4192(2) 0.0144(7) Uani 1 1 d . . .
C17 C 0.3342(4) 0.3702(3) 0.4468(2) 0.0175(8) Uani 1 1 d . . .
H17 H 0.2549 0.3578 0.4610 0.021 Uiso 1 1 calc R U .
C18 C 0.4258(4) 0.3254(2) 0.4531(2) 0.0170(8) Uani 1 1 d . . .
H18 H 0.4071 0.2832 0.4727 0.020 Uiso 1 1 calc R U .
C19 C 0.5621(4) 0.3986(3) 0.4062(2) 0.0193(8) Uani 1 1 d . . .
H19 H 0.6414 0.4080 0.3907 0.023 Uiso 1 1 calc R U .
C20 C 0.4785(4) 0.4481(3) 0.3994(2) 0.0171(8) Uani 1 1 d . . .
H20 H 0.5015 0.4914 0.3814 0.021 Uiso 1 1 calc R U .
I3 I 0.72297(2) 0.24927(2) 0.43250(2) 0.01493(5) Uani 1 1 d . . .
I4 I 0.80509(2) 0.04206(2) 0.39094(2) 0.02224(6) Uani 1 1 d . . .
S2 S 0.98357(9) 0.19871(6) 0.37517(6) 0.01686(19) Uani 1 1 d . . .
O3 O 1.0253(3) 0.28937(18) 0.41523(19) 0.0232(6) Uani 1 1 d . . .
O4 O 0.9386(3) 0.1634(2) 0.29547(18) 0.0268(7) Uani 1 1 d . . .
C21 C 0.8670(3) 0.1765(2) 0.4311(2) 0.0156(8) Uani 1 1 d . . .
H21 H 0.9031 0.1977 0.4855 0.019 Uiso 1 1 calc R U .
C22 C 1.1016(3) 0.1449(3) 0.3855(2) 0.0189(8) Uani 1 1 d . . .
C23 C 1.1355(4) 0.0791(3) 0.3213(3) 0.0250(9) Uani 1 1 d . . .
H23 H 1.0912 0.0592 0.2724 0.030 Uiso 1 1 calc R U .
C24 C 1.2358(4) 0.0428(3) 0.3299(3) 0.0272(10) Uani 1 1 d . . .
H24 H 1.2614 -0.0010 0.2860 0.033 Uiso 1 1 calc R U .
C25 C 1.2989(4) 0.0693(3) 0.4011(3) 0.0250(10) Uani 1 1 d . . .
C26 C 1.2591(4) 0.1320(3) 0.4658(3) 0.0253(10) Uani 1 1 d . . .
H26 H 1.2985 0.1480 0.5155 0.030 Uiso 1 1 calc R U .
C27 C 1.1620(4) 0.1711(3) 0.4578(3) 0.0220(9) Uani 1 1 d . . .
H27 H 1.1372 0.2156 0.5015 0.026 Uiso 1 1 calc R U .
C28 C 1.4121(4) 0.0340(3) 0.4099(4) 0.0383(13) Uani 1 1 d . . .
H28A H 1.4437 0.0603 0.4644 0.057 Uiso 0.5 1 calc R U P
H28B H 1.4738 0.0469 0.3785 0.057 Uiso 0.5 1 calc R U P
H28C H 1.3925 -0.0283 0.3926 0.057 Uiso 0.5 1 calc R U P
H28D H 1.4297 -0.0076 0.3593 0.057 Uiso 0.5 1 calc R U P
H28E H 1.3995 0.0057 0.4452 0.057 Uiso 0.5 1 calc R U P
H28F H 1.4808 0.0809 0.4311 0.057 Uiso 0.5 1 calc R U P
I5 I -0.05537(2) 0.92405(2) 0.10220(2) 0.01848(6) Uani 1 1 d . . .
I6 I -0.17794(3) 1.08380(2) 0.06449(2) 0.02107(6) Uani 1 1 d . . .
S3 S -0.33495(9) 0.95056(6) 0.12251(6) 0.01546(19) Uani 1 1 d . . .
O5 O -0.3683(3) 0.89562(18) 0.04225(17) 0.0238(6) Uani 1 1 d . . .
O6 O -0.3295(3) 0.91208(19) 0.17645(19) 0.0255(7) Uani 1 1 d . . .
C29 C -0.1872(3) 1.0111(2) 0.1322(2) 0.0145(7) Uani 1 1 d . . .
H29 H -0.1686 1.0520 0.1877 0.017 Uiso 1 1 calc R U .
C30 C -0.4352(3) 1.0260(2) 0.1546(2) 0.0143(7) Uani 1 1 d . . .
C31 C -0.4269(4) 1.0826(3) 0.2322(2) 0.0246(9) Uani 1 1 d . . .
H31 H -0.3656 1.0821 0.2674 0.029 Uiso 1 1 calc R U .
C32 C -0.5094(4) 1.1398(3) 0.2576(3) 0.0277(10) Uani 1 1 d . . .
H32 H -0.5048 1.1781 0.3107 0.033 Uiso 1 1 calc R U .
C33 C -0.5986(4) 1.1416(3) 0.2065(2) 0.0202(8) Uani 1 1 d . . .
C34 C -0.6060(4) 1.0838(3) 0.1297(3) 0.0218(9) Uani 1 1 d . . .
H34 H -0.6679 1.0838 0.0947 0.026 Uiso 1 1 calc R U .
C35 C -0.5253(4) 1.0262(3) 0.1031(2) 0.0196(8) Uani 1 1 d . . .
H35 H -0.5311 0.9871 0.0502 0.024 Uiso 1 1 calc R U .
C36 C -0.6855(4) 1.2056(3) 0.2351(3) 0.0304(10) Uani 1 1 d . . .
H36A H -0.6663 1.2409 0.2905 0.046 Uiso 0.5 1 calc R U P
H36B H -0.7690 1.1751 0.2262 0.046 Uiso 0.5 1 calc R U P
H36C H -0.6777 1.2425 0.2072 0.046 Uiso 0.5 1 calc R U P
H36D H -0.7423 1.1981 0.1920 0.046 Uiso 0.5 1 calc R U P
H36E H -0.6396 1.2638 0.2564 0.046 Uiso 0.5 1 calc R U P
H36F H -0.7310 1.1965 0.2754 0.046 Uiso 0.5 1 calc R U P
N3 N 0.1298(3) 0.8217(2) 0.0702(2) 0.0244(8) Uani 1 1 d . . .
N4 N 0.7899(3) 0.5547(2) 0.1163(2) 0.0207(7) Uani 1 1 d . . .
C37 C 0.3324(4) 0.8121(3) 0.1072(3) 0.0229(9) Uani 1 1 d . . .
H37 H 0.4110 0.8411 0.1308 0.027 Uiso 1 1 calc R U .
C38 C 0.2409(4) 0.8582(3) 0.1039(3) 0.0244(9) Uani 1 1 d . . .
H38 H 0.2588 0.9190 0.1270 0.029 Uiso 1 1 calc R U .
C39 C 0.1058(4) 0.7362(3) 0.0392(3) 0.0273(10) Uani 1 1 d . . .
H39 H 0.0270 0.7091 0.0148 0.033 Uiso 1 1 calc R U .
C40 C 0.1906(4) 0.6850(3) 0.0408(2) 0.0230(9) Uani 1 1 d . . .
H40 H 0.1692 0.6244 0.0184 0.028 Uiso 1 1 calc R U .
C41 C 0.3073(4) 0.7229(3) 0.0755(2) 0.0171(8) Uani 1 1 d . . .
C42 C 0.3970(4) 0.6686(3) 0.0787(2) 0.0176(8) Uani 1 1 d . . .
H42 H 0.3677 0.6112 0.0705 0.021 Uiso 1 1 calc R U .
C43 C 0.5159(4) 0.6951(3) 0.0921(2) 0.0181(8) Uani 1 1 d . . .
H43 H 0.5445 0.7518 0.0979 0.022 Uiso 1 1 calc R U .
C44 C 0.6075(4) 0.6440(3) 0.0989(2) 0.0160(8) Uani 1 1 d . . .
C45 C 0.7293(4) 0.6810(3) 0.1145(2) 0.0201(8) Uani 1 1 d . . .
H45 H 0.7528 0.7383 0.1202 0.024 Uiso 1 1 calc R U .
C46 C 0.8156(4) 0.6343(3) 0.1217(3) 0.0236(9) Uani 1 1 d . . .
H46 H 0.8984 0.6604 0.1310 0.028 Uiso 1 1 calc R U .
C47 C 0.6726(4) 0.5184(3) 0.1019(2) 0.0201(8) Uani 1 1 d . . .
H47 H 0.6523 0.4615 0.0977 0.024 Uiso 1 1 calc R U .
C48 C 0.5797(4) 0.5603(3) 0.0929(2) 0.0183(8) Uani 1 1 d . . .
H48 H 0.4978 0.5322 0.0827 0.022 Uiso 1 1 calc R U .
I7 I 0.97453(2) 0.48810(2) 0.15712(2) 0.01674(5) Uani 1 1 d . . .
I8 I 1.06024(3) 0.31562(2) 0.19224(2) 0.02955(7) Uani 1 1 d . . .
S4 S 1.22971(9) 0.42361(6) 0.11395(6) 0.01714(19) Uani 1 1 d . . .
O7 O 1.2720(3) 0.5099(2) 0.12312(19) 0.0256(7) Uani 1 1 d . . .
O8 O 1.1725(3) 0.3613(2) 0.04068(17) 0.0284(7) Uani 1 1 d . . .
C49 C 1.1239(4) 0.4344(3) 0.1860(2) 0.0161(8) Uani 1 1 d . . .
H49 H 1.1647 0.4758 0.2375 0.019 Uiso 1 1 calc R U .
C50 C 1.3552(3) 0.3842(3) 0.1378(2) 0.0160(8) Uani 1 1 d . . .
C51 C 1.3773(4) 0.3029(3) 0.0898(2) 0.0183(8) Uani 1 1 d . . .
H51 H 1.3207 0.2660 0.0477 0.022 Uiso 1 1 calc R U .
C52 C 1.4838(4) 0.2763(3) 0.1044(3) 0.0212(9) Uani 1 1 d . . .
H52 H 1.4997 0.2208 0.0719 0.025 Uiso 1 1 calc R U .
C53 C 1.5677(4) 0.3301(3) 0.1661(3) 0.0196(8) Uani 1 1 d . . .
C54 C 1.5423(4) 0.4108(3) 0.2131(2) 0.0203(8) Uani 1 1 d . . .
H54 H 1.5982 0.4477 0.2557 0.024 Uiso 1 1 calc R U .
C55 C 1.4369(4) 0.4388(3) 0.1995(2) 0.0188(8) Uani 1 1 d . . .
H55 H 1.4211 0.4944 0.2319 0.023 Uiso 1 1 calc R U .
C56 C 1.6830(4) 0.3007(3) 0.1809(3) 0.0321(11) Uani 1 1 d . . .
H56A H 1.6852 0.2425 0.1421 0.048 Uiso 0.5 1 calc R U P
H56B H 1.6854 0.3010 0.2326 0.048 Uiso 0.5 1 calc R U P
H56C H 1.7534 0.3394 0.1778 0.048 Uiso 0.5 1 calc R U P
H56D H 1.7308 0.3461 0.2262 0.048 Uiso 0.5 1 calc R U P
H56E H 1.7306 0.2876 0.1357 0.048 Uiso 0.5 1 calc R U P
H56F H 1.6626 0.2491 0.1905 0.048 Uiso 0.5 1 calc R U P

loop_
_atom_site_aniso_label
_atom_site_aniso_U_11
_atom_site_aniso_U_22
_atom_site_aniso_U_33
_atom_site_aniso_U_23
_atom_site_aniso_U_13
_atom_site_aniso_U_12
I1 0.01215(11) 0.01274(11) 0.01544(12) 0.00654(9) 0.00236(9) 0.00429(9)
I2 0.01616(12) 0.01602(12) 0.02933(14) 0.01563(11) 0.00290(10) 0.00223(10)
S1 0.0113(4) 0.0132(4) 0.0143(4) 0.0080(4) 0.0018(3) 0.0031(3)
O1 0.0172(14) 0.0158(14) 0.0304(16) 0.0154(13) 0.0061(12) 0.0042(11)
O2 0.0179(14) 0.0249(15) 0.0140(14) 0.0089(12) 0.0016(11) 0.0078(12)
C1 0.0112(17) 0.0117(17) 0.0155(18) 0.0074(15) 0.0009(14) 0.0009(14)
C2 0.0107(17) 0.0161(18) 0.0162(19) 0.0092(15) 0.0010(14) 0.0019(14)
C3 0.0125(18) 0.0172(19) 0.020(2) 0.0059(16) 0.0024(15) 0.0016(15)
C4 0.0142(18) 0.025(2) 0.020(2) 0.0120(17) -0.0020(15) -0.0001(16)
C5 0.0141(18) 0.023(2) 0.031(2) 0.0194(19) 0.0035(16) 0.0054(16)
C6 0.020(2) 0.015(2) 0.029(2) 0.0095(17) 0.0017(17) 0.0054(16)
C7 0.0183(19) 0.0157(19) 0.019(2) 0.0073(16) 0.0007(16) 0.0038(15)
C8 0.022(2) 0.034(3) 0.046(3) 0.023(2) -0.006(2) 0.009(2)
N1 0.0149(16) 0.0176(17) 0.0195(17) 0.0088(14) 0.0010(13) 0.0056(13)
N2 0.0194(17) 0.0134(16) 0.0187(17) 0.0065(14) -0.0006(13) 0.0069(13)
C9 0.0169(19) 0.018(2) 0.031(2) 0.0150(18) 0.0044(17) 0.0022(16)
C10 0.0117(18) 0.027(2) 0.030(2) 0.0180(19) 0.0044(16) 0.0044(16)
C11 0.0189(19) 0.0142(18) 0.0158(19) 0.0069(15) 0.0043(15) 0.0045(15)
C12 0.0116(17) 0.0156(19) 0.0186(19) 0.0074(16) 0.0023(15) 0.0019(14)
C13 0.0139(18) 0.0172(19) 0.0162(19) 0.0079(16) 0.0012(15) 0.0049(15)
C14 0.0159(19) 0.0172(19) 0.025(2) 0.0130(17) 0.0008(16) 0.0034(15)
C15 0.0174(19) 0.0143(18) 0.020(2) 0.0116(16) 0.0020(15) 0.0034(15)
C16 0.0141(18) 0.0131(18) 0.0153(18) 0.0050(15) -0.0003(14) 0.0031(14)
C17 0.0156(19) 0.0166(19) 0.023(2) 0.0105(17) 0.0031(16) 0.0046(15)
C18 0.0188(19) 0.0137(18) 0.021(2) 0.0095(16) -0.0021(16) 0.0053(15)
C19 0.0136(18) 0.022(2) 0.024(2) 0.0106(17) 0.0047(16) 0.0035(16)
C20 0.020(2) 0.0154(19) 0.019(2) 0.0090(16) 0.0046(16) 0.0061(15)
I3 0.01203(11) 0.01396(12) 0.01814(12) 0.00541(10) -0.00037(9) 0.00414(9)
I4 0.01772(13) 0.01357(12) 0.03369(15) 0.00849(11) -0.00127(11) 0.00142(10)
S2 0.0136(4) 0.0166(5) 0.0204(5) 0.0078(4) 0.0003(4) 0.0021(4)
O3 0.0165(14) 0.0175(15) 0.0367(18) 0.0127(13) 0.0023(13) 0.0013(12)
O4 0.0261(16) 0.0343(18) 0.0219(16) 0.0126(14) -0.0006(13) 0.0081(14)
C21 0.0128(18) 0.0122(18) 0.020(2) 0.0046(15) -0.0009(15) 0.0016(14)
C22 0.0116(18) 0.019(2) 0.027(2) 0.0104(17) 0.0023(16) 0.0028(15)
C23 0.019(2) 0.026(2) 0.026(2) 0.0059(19) 0.0010(17) 0.0048(17)
C24 0.024(2) 0.017(2) 0.034(3) 0.0028(19) 0.0058(19) 0.0073(17)
C25 0.0147(19) 0.0128(19) 0.047(3) 0.0115(19) 0.0024(19) 0.0028(16)
C26 0.017(2) 0.021(2) 0.035(3) 0.0086(19) -0.0069(18) 0.0036(17)
C27 0.0159(19) 0.018(2) 0.027(2) 0.0037(17) -0.0007(17) 0.0028(16)
C28 0.020(2) 0.025(2) 0.066(4) 0.013(2) -0.002(2) 0.0100(19)
I5 0.01814(12) 0.02093(13) 0.01957(13) 0.01005(11) 0.00296(10) 0.00802(10)
I6 0.02432(13) 0.01788(13) 0.02712(14) 0.01486(11) 0.00731(11) 0.00465(10)
S3 0.0174(5) 0.0110(4) 0.0182(5) 0.0063(4) 0.0038(4) 0.0017(4)
O5 0.0231(15) 0.0148(14) 0.0246(16) 0.0000(12) 0.0004(12) 0.0007(12)
O6 0.0276(16) 0.0232(16) 0.0382(18) 0.0234(14) 0.0144(14) 0.0093(13)
C29 0.0178(19) 0.0131(18) 0.0144(18) 0.0070(15) 0.0017(15) 0.0039(15)
C30 0.0137(18) 0.0130(18) 0.0167(19) 0.0067(15) 0.0027(15) 0.0023(14)
C31 0.023(2) 0.031(2) 0.017(2) 0.0055(18) -0.0023(17) 0.0122(19)
C32 0.025(2) 0.033(3) 0.018(2) 0.0011(19) -0.0005(18) 0.0137(19)
C33 0.0179(19) 0.020(2) 0.025(2) 0.0113(18) 0.0014(17) 0.0058(16)
C34 0.018(2) 0.026(2) 0.024(2) 0.0124(18) -0.0037(17) 0.0042(17)
C35 0.022(2) 0.019(2) 0.0146(19) 0.0049(16) -0.0035(16) -0.0008(16)
C36 0.031(2) 0.031(3) 0.034(3) 0.014(2) 0.004(2) 0.016(2)
N3 0.0210(18) 0.028(2) 0.028(2) 0.0134(17) 0.0019(15) 0.0128(15)
N4 0.0168(17) 0.0277(19) 0.0218(18) 0.0123(15) 0.0031(14) 0.0100(15)
C37 0.0144(19) 0.026(2) 0.031(2) 0.0149(19) -0.0014(17) 0.0006(17)
C38 0.024(2) 0.021(2) 0.031(2) 0.0127(19) 0.0032(18) 0.0084(18)
C39 0.020(2) 0.031(2) 0.025(2) 0.0052(19) -0.0059(18) 0.0053(18)
C40 0.022(2) 0.021(2) 0.021(2) 0.0029(17) -0.0016(17) 0.0063(17)
C41 0.0180(19) 0.021(2) 0.0153(19) 0.0085(16) 0.0022(15) 0.0072(16)
C42 0.0197(19) 0.0164(19) 0.019(2) 0.0080(16) 0.0012(16) 0.0064(16)
C43 0.019(2) 0.019(2) 0.018(2) 0.0091(16) 0.0016(16) 0.0043(16)
C44 0.0167(19) 0.0188(19) 0.0139(18) 0.0064(16) 0.0025(15) 0.0081(15)
C45 0.018(2) 0.024(2) 0.023(2) 0.0139(18) 0.0039(16) 0.0039(16)
C46 0.0138(19) 0.032(2) 0.027(2) 0.014(2) 0.0003(17) 0.0053(17)
C47 0.025(2) 0.019(2) 0.017(2) 0.0077(17) 0.0028(16) 0.0083(17)
C48 0.0155(19) 0.023(2) 0.0168(19) 0.0082(17) 0.0007(15) 0.0034(16)
I7 0.01542(12) 0.01719(12) 0.01735(12) 0.00562(10) 0.00026(9) 0.00687(9)
I8 0.01873(13) 0.02509(15) 0.0540(2) 0.02445(14) 0.00653(13) 0.00691(11)
S4 0.0152(4) 0.0201(5) 0.0169(5) 0.0075(4) 0.0016(4) 0.0058(4)
O7 0.0223(15) 0.0261(16) 0.0393(19) 0.0230(15) 0.0068(14) 0.0081(13)
O8 0.0222(16) 0.0404(19) 0.0161(15) 0.0038(14) -0.0018(12) 0.0100(14)
C49 0.0155(18) 0.0162(19) 0.0183(19) 0.0077(16) 0.0010(15) 0.0063(15)
C50 0.0118(18) 0.0178(19) 0.0184(19) 0.0074(16) 0.0012(15) 0.0026(15)
C51 0.0187(19) 0.0135(19) 0.018(2) 0.0022(16) 0.0004(16) 0.0024(15)
C52 0.019(2) 0.0128(19) 0.029(2) 0.0062(17) 0.0037(17) 0.0041(16)
C53 0.0136(18) 0.018(2) 0.031(2) 0.0124(18) 0.0052(16) 0.0049(15)
C54 0.019(2) 0.017(2) 0.022(2) 0.0065(17) -0.0033(16) -0.0009(16)
C55 0.021(2) 0.0121(18) 0.019(2) 0.0030(16) -0.0024(16) 0.0013(15)
C56 0.020(2) 0.026(2) 0.049(3) 0.013(2) -0.002(2) 0.0103(19)

loop_
_atom_type_symbol
_atom_type_description
_atom_type_scat_dispersion_real
_atom_type_scat_dispersion_imag
_atom_type_scat_source
C C 0.0033 0.0016 'International Tables Vol C Tables 4.2.6.8 and 6.1.1.4'
H H 0.0000 0.0000 'International Tables Vol C Tables 4.2.6.8 and 6.1.1.4'
N N 0.0061 0.0033 'International Tables Vol C Tables 4.2.6.8 and 6.1.1.4'
O O 0.0106 0.0060 'International Tables Vol C Tables 4.2.6.8 and 6.1.1.4'
S S 0.1246 0.1234 'International Tables Vol C Tables 4.2.6.8 and 6.1.1.4'
I I -0.4742 1.8119 'International Tables Vol C Tables 4.2.6.8 and 6.1.1.4'

loop_
_geom_angle_atom_site_label_1
_geom_angle_atom_site_label_2
_geom_angle_atom_site_label_3
_geom_angle
O2 S1 O1 119.25(17)
O2 S1 C2 108.41(17)
O1 S1 C2 107.98(17)
O2 S1 C1 108.85(17)
O1 S1 C1 105.10(17)
C2 S1 C1 106.58(17)
S1 C1 I2 112.02(18)
S1 C1 I1 106.92(17)
I2 C1 I1 112.71(16)
S1 C1 H1 108.4
I2 C1 H1 108.4
I1 C1 H1 108.4
C7 C2 C3 121.2(4)
C7 C2 S1 118.8(3)
C3 C2 S1 120.0(3)
C4 C3 C2 118.8(4)
C4 C3 H3 120.6
C2 C3 H3 120.6
C3 C4 C5 121.3(4)
C3 C4 H4 119.3
C5 C4 H4 119.3
C6 C5 C4 118.6(4)
C6 C5 C8 120.9(4)
C4 C5 C8 120.5(4)
C5 C6 C7 121.1(4)
C5 C6 H6 119.4
C7 C6 H6 119.4
C2 C7 C6 118.9(4)
C2 C7 H7 120.6
C6 C7 H7 120.6
C5 C8 H8A 109.5
C5 C8 H8B 109.5
H8A C8 H8B 109.5
C5 C8 H8C 109.5
H8A C8 H8C 109.5
H8B C8 H8C 109.5
C5 C8 H8D 109.5
H8A C8 H8D 141.1
H8B C8 H8D 56.3
H8C C8 H8D 56.3
C5 C8 H8E 109.5
H8A C8 H8E 56.3
H8B C8 H8E 141.1
H8C C8 H8E 56.3
H8D C8 H8E 109.5
C5 C8 H8F 109.5
H8A C8 H8F 56.3
H8B C8 H8F 56.3
H8C C8 H8F 141.1
H8D C8 H8F 109.5
H8E C8 H8F 109.5
C11 N1 C10 116.7(3)
C19 N2 C18 117.2(3)
C10 C9 C13 119.4(4)
C10 C9 H9 120.3
C13 C9 H9 120.3
N1 C10 C9 123.9(4)
N1 C10 H10 118.1
C9 C10 H10 118.1
N1 C11 C12 123.6(4)
N1 C11 H11 118.2
C12 C11 H11 118.2
C11 C12 C13 119.7(4)
C11 C12 H12 120.1
C13 C12 H12 120.1
C12 C13 C9 116.8(3)
C12 C13 C14 123.9(4)
C9 C13 C14 119.3(4)
C15 C14 C13 124.6(4)
C15 C14 H14 117.7
C13 C14 H14 117.7
C14 C15 C16 125.3(4)
C14 C15 H15 117.4
C16 C15 H15 117.4
C20 C16 C17 117.2(3)
C20 C16 C15 118.9(3)
C17 C16 C15 123.9(3)
C18 C17 C16 119.1(4)
C18 C17 H17 120.5
C16 C17 H17 120.5
N2 C18 C17 123.3(4)
N2 C18 H18 118.3
C17 C18 H18 118.3
N2 C19 C20 124.1(4)
N2 C19 H19 118.0
C20 C19 H19 118.0
C19 C20 C16 119.1(4)
C19 C20 H20 120.5
C16 C20 H20 120.5
O4 S2 O3 119.60(19)
O4 S2 C22 109.2(2)
O3 S2 C22 107.87(19)
O4 S2 C21 109.52(19)
O3 S2 C21 104.61(18)
C22 S2 C21 105.00(19)
S2 C21 I4 111.74(19)
S2 C21 I3 108.78(19)
I4 C21 I3 113.42(17)
S2 C21 H21 107.5
I4 C21 H21 107.5
I3 C21 H21 107.5
C27 C22 C23 120.9(4)
C27 C22 S2 119.1(3)
C23 C22 S2 120.0(3)
C22 C23 C24 118.7(4)
C22 C23 H23 120.7
C24 C23 H23 120.7
C25 C24 C23 121.3(4)
C25 C24 H24 119.3
C23 C24 H24 119.3
C24 C25 C26 119.1(4)
C24 C25 C28 121.5(4)
C26 C25 C28 119.3(4)
C27 C26 C25 120.3(4)
C27 C26 H26 119.8
C25 C26 H26 119.8
C22 C27 C26 119.5(4)
C22 C27 H27 120.2
C26 C27 H27 120.2
C25 C28 H28A 109.5
C25 C28 H28B 109.5
H28A C28 H28B 109.5
C25 C28 H28C 109.5
H28A C28 H28C 109.5
H28B C28 H28C 109.5
C25 C28 H28D 109.5
H28A C28 H28D 141.1
H28B C28 H28D 56.3
H28C C28 H28D 56.3
C25 C28 H28E 109.5
H28A C28 H28E 56.3
H28B C28 H28E 141.1
H28C C28 H28E 56.3
H28D C28 H28E 109.5
C25 C28 H28F 109.5
H28A C28 H28F 56.3
H28B C28 H28F 56.3
H28C C28 H28F 141.1
H28D C28 H28F 109.5
H28E C28 H28F 109.5
O6 S3 O5 118.55(19)
O6 S3 C30 108.10(18)
O5 S3 C30 108.71(18)
O6 S3 C29 105.51(19)
O5 S3 C29 109.38(18)
C30 S3 C29 105.87(18)
S3 C29 I6 112.33(19)
S3 C29 I5 108.47(18)
I6 C29 I5 111.71(17)
S3 C29 H29 108.1
I6 C29 H29 108.1
I5 C29 H29 108.1
C31 C30 C35 120.6(4)
C31 C30 S3 119.5(3)
C35 C30 S3 119.8(3)
C32 C31 C30 119.1(4)
C32 C31 H31 120.4
C30 C31 H31 120.4
C31 C32 C33 120.9(4)
C31 C32 H32 119.5
C33 C32 H32 119.5
C34 C33 C32 118.8(4)
C34 C33 C36 121.2(4)
C32 C33 C36 120.0(4)
C35 C34 C33 121.3(4)
C35 C34 H34 119.3
C33 C34 H34 119.3
C34 C35 C30 119.2(4)
C34 C35 H35 120.4
C30 C35 H35 120.4
C33 C36 H36A 109.5
C33 C36 H36B 109.5
H36A C36 H36B 109.5
C33 C36 H36C 109.5
H36A C36 H36C 109.5
H36B C36 H36C 109.5
C33 C36 H36D 109.5
H36A C36 H36D 141.1
H36B C36 H36D 56.3
H36C C36 H36D 56.3
C33 C36 H36E 109.5
H36A C36 H36E 56.3
H36B C36 H36E 141.1
H36C C36 H36E 56.3
H36D C36 H36E 109.5
C33 C36 H36F 109.5
H36A C36 H36F 56.3
H36B C36 H36F 56.3
H36C C36 H36F 141.1
H36D C36 H36F 109.5
H36E C36 H36F 109.5
C38 N3 C39 117.3(4)
C46 N4 C47 117.2(4)
C38 C37 C41 119.3(4)
C38 C37 H37 120.4
C41 C37 H37 120.4
N3 C38 C37 123.6(4)
N3 C38 H38 118.2
C37 C38 H38 118.2
N3 C39 C40 123.1(4)
N3 C39 H39 118.4
C40 C39 H39 118.4
C39 C40 C41 119.8(4)
C39 C40 H40 120.1
C41 C40 H40 120.1
C40 C41 C37 116.9(4)
C40 C41 C42 119.8(4)
C37 C41 C42 123.2(4)
C43 C42 C41 124.0(4)
C43 C42 H42 118.0
C41 C42 H42 118.0
C42 C43 C44 125.5(4)
C42 C43 H43 117.3
C44 C43 H43 117.3
C45 C44 C48 116.9(4)
C45 C44 C43 119.0(4)
C48 C44 C43 124.1(4)
C46 C45 C44 119.6(4)
C46 C45 H45 120.2
C44 C45 H45 120.2
N4 C46 C45 123.9(4)
N4 C46 H46 118.1
C45 C46 H46 118.1
N4 C47 C48 122.9(4)
N4 C47 H47 118.6
C48 C47 H47 118.6
C47 C48 C44 119.5(4)
C47 C48 H48 120.2
C44 C48 H48 120.2
O8 S4 O7 119.3(2)
O8 S4 C50 108.20(19)
O7 S4 C50 107.32(18)
O8 S4 C49 108.54(19)
O7 S4 C49 105.04(18)
C50 S4 C49 107.92(18)
S4 C49 I8 112.59(19)
S4 C49 I7 106.66(19)
I8 C49 I7 111.23(17)
S4 C49 H49 108.8
I8 C49 H49 108.8
I7 C49 H49 108.8
C55 C50 C51 121.2(4)
C55 C50 S4 118.9(3)
C51 C50 S4 119.5(3)
C50 C51 C52 118.9(4)
C50 C51 H51 120.6
C52 C51 H51 120.6
C51 C52 C53 121.0(4)
C51 C52 H52 119.5
C53 C52 H52 119.5
C54 C53 C52 118.5(4)
C54 C53 C56 121.1(4)
C52 C53 C56 120.4(4)
C53 C54 C55 121.5(4)
C53 C54 H54 119.3
C55 C54 H54 119.3
C50 C55 C54 118.9(4)
C50 C55 H55 120.6
C54 C55 H55 120.6
C53 C56 H56A 109.5
C53 C56 H56B 109.5
H56A C56 H56B 109.5
C53 C56 H56C 109.5
H56A C56 H56C 109.5
H56B C56 H56C 109.5
C53 C56 H56D 109.5
H56A C56 H56D 141.1
H56B C56 H56D 56.3
H56C C56 H56D 56.3
C53 C56 H56E 109.5
H56A C56 H56E 56.3
H56B C56 H56E 141.1
H56C C56 H56E 56.3
H56D C56 H56E 109.5
C53 C56 H56F 109.5
H56A C56 H56F 56.3
H56B C56 H56F 56.3
H56C C56 H56F 141.1
H56D C56 H56F 109.5
H56E C56 H56F 109.5

loop_
_geom_bond_atom_site_label_1
_geom_bond_atom_site_label_2
_geom_bond_distance
I1 C1 2.175(4)
I2 C1 2.123(4)
S1 O2 1.431(3)
S1 O1 1.446(3)
S1 C2 1.761(4)
S1 C1 1.787(4)
C1 H1 1.0000
C2 C7 1.388(5)
C2 C3 1.396(5)
C3 C4 1.379(5)
C3 H3 0.9500
C4 C5 1.403(6)
C4 H4 0.9500
C5 C6 1.386(6)
C5 C8 1.512(6)
C6 C7 1.395(6)
C6 H6 0.9500
C7 H7 0.9500
C8 H8A 0.9800
C8 H8B 0.9800
C8 H8C 0.9800
C8 H8D 0.9800
C8 H8E 0.9800
C8 H8F 0.9800
N1 C11 1.337(5)
N1 C10 1.339(5)
N2 C19 1.327(5)
N2 C18 1.333(5)
C9 C10 1.374(6)
C9 C13 1.401(5)
C9 H9 0.9500
C10 H10 0.9500
C11 C12 1.381(5)
C11 H11 0.9500
C12 C13 1.388(5)
C12 H12 0.9500
C13 C14 1.471(5)
C14 C15 1.332(5)
C14 H14 0.9500
C15 C16 1.467(5)
C15 H15 0.9500
C16 C20 1.390(5)
C16 C17 1.400(5)
C17 C18 1.393(5)
C17 H17 0.9500
C18 H18 0.9500
C19 C20 1.385(5)
C19 H19 0.9500
C20 H20 0.9500
I3 C21 2.163(4)
I4 C21 2.137(4)
S2 O4 1.433(3)
S2 O3 1.440(3)
S2 C22 1.762(4)
S2 C21 1.792(4)
C21 H21 1.0000
C22 C27 1.387(6)
C22 C23 1.387(6)
C23 C24 1.392(6)
C23 H23 0.9500
C24 C25 1.381(7)
C24 H24 0.9500
C25 C26 1.395(6)
C25 C28 1.509(6)
C26 C27 1.388(6)
C26 H26 0.9500
C27 H27 0.9500
C28 H28A 0.9800
C28 H28B 0.9800
C28 H28C 0.9800
C28 H28D 0.9800
C28 H28E 0.9800
C28 H28F 0.9800
I5 C29 2.163(4)
I6 C29 2.132(4)
S3 O6 1.438(3)
S3 O5 1.438(3)
S3 C30 1.758(4)
S3 C29 1.790(4)
C29 H29 1.0000
C30 C31 1.390(6)
C30 C35 1.391(6)
C31 C32 1.387(6)
C31 H31 0.9500
C32 C33 1.391(6)
C32 H32 0.9500
C33 C34 1.384(6)
C33 C36 1.509(6)
C34 C35 1.381(6)
C34 H34 0.9500
C35 H35 0.9500
C36 H36A 0.9800
C36 H36B 0.9800
C36 H36C 0.9800
C36 H36D 0.9800
C36 H36E 0.9800
C36 H36F 0.9800
N3 C38 1.331(6)
N3 C39 1.336(6)
N4 C46 1.329(6)
N4 C47 1.342(6)
C37 C38 1.391(6)
C37 C41 1.394(6)
C37 H37 0.9500
C38 H38 0.9500
C39 C40 1.388(6)
C39 H39 0.9500
C40 C41 1.393(6)
C40 H40 0.9500
C41 C42 1.477(5)
C42 C43 1.325(6)
C42 H42 0.9500
C43 C44 1.474(5)
C43 H43 0.9500
C44 C45 1.391(6)
C44 C48 1.398(6)
C45 C46 1.376(6)
C45 H45 0.9500
C46 H46 0.9500
C47 C48 1.387(6)
C47 H47 0.9500
C48 H48 0.9500
I7 C49 2.177(4)
I8 C49 2.133(4)
S4 O8 1.437(3)
S4 O7 1.442(3)
S4 C50 1.764(4)
S4 C49 1.790(4)
C49 H49 1.0000
C50 C55 1.386(6)
C50 C51 1.388(5)
C51 C52 1.391(6)
C51 H51 0.9500
C52 C53 1.396(6)
C52 H52 0.9500
C53 C54 1.387(6)
C53 C56 1.507(6)
C54 C55 1.387(6)
C54 H54 0.9500
C55 H55 0.9500
C56 H56A 0.9800
C56 H56B 0.9800
C56 H56C 0.9800
C56 H56D 0.9800
C56 H56E 0.9800
C56 H56F 0.9800

loop_
_geom_hbond_atom_site_label_D
_geom_hbond_atom_site_label_H
_geom_hbond_atom_site_label_A
_geom_hbond_distance_DH
_geom_hbond_distance_HA
_geom_hbond_distance_DA
_geom_hbond_angle_DHA
_geom_hbond_site_symmetry_A
C3 H3 O7 0.95 2.49 3.412(5) 163.0 1_355
C12 H12 O1 0.95 2.53 3.457(5) 164.8 1_655
C17 H17 O3 0.95 2.64 3.477(5) 147.5 1_455
C18 H18 O2 0.95 2.60 3.361(5) 137.0 2_566
C29 H29 O4 1.00 2.32 3.272(5) 157.8 1_465
C31 H31 I3 0.95 3.30 3.886(4) 121.8 1_465
C39 H39 O8 0.95 2.38 3.329(5) 176.8 2_665

loop_
_geom_torsion_atom_site_label_1
_geom_torsion_atom_site_label_2
_geom_torsion_atom_site_label_3
_geom_torsion_atom_site_label_4
_geom_torsion
O2 S1 C1 I2 -61.2(2)
O1 S1 C1 I2 169.97(18)
C2 S1 C1 I2 55.5(2)
O2 S1 C1 I1 62.7(2)
O1 S1 C1 I1 -66.1(2)
C2 S1 C1 I1 179.46(17)
O2 S1 C2 C7 -3.2(4)
O1 S1 C2 C7 127.3(3)
C1 S1 C2 C7 -120.2(3)
O2 S1 C2 C3 179.3(3)
O1 S1 C2 C3 -50.2(4)
C1 S1 C2 C3 62.3(3)
C7 C2 C3 C4 0.5(6)
S1 C2 C3 C4 177.9(3)
C2 C3 C4 C5 -1.0(6)
C3 C4 C5 C6 0.3(6)
C3 C4 C5 C8 -178.8(4)
C4 C5 C6 C7 1.0(6)
C8 C5 C6 C7 -179.9(4)
C3 C2 C7 C6 0.8(6)
S1 C2 C7 C6 -176.7(3)
C5 C6 C7 C2 -1.5(6)
C11 N1 C10 C9 -0.2(6)
C13 C9 C10 N1 0.4(7)
C10 N1 C11 C12 -0.2(6)
N1 C11 C12 C13 0.4(6)
C11 C12 C13 C9 -0.1(6)
C11 C12 C13 C14 178.9(4)
C10 C9 C13 C12 -0.2(6)
C10 C9 C13 C14 -179.4(4)
C12 C13 C14 C15 1.6(7)
C9 C13 C14 C15 -179.4(4)
C13 C14 C15 C16 -177.7(4)
C14 C15 C16 C20 164.6(4)
C14 C15 C16 C17 -15.6(6)
C20 C16 C17 C18 0.1(6)
C15 C16 C17 C18 -179.7(4)
C19 N2 C18 C17 0.3(6)
C16 C17 C18 N2 -1.0(6)
C18 N2 C19 C20 1.3(6)
N2 C19 C20 C16 -2.2(6)
C17 C16 C20 C19 1.3(6)
C15 C16 C20 C19 -178.8(4)
O4 S2 C21 I4 57.7(2)
O3 S2 C21 I4 -172.91(18)
C22 S2 C21 I4 -59.4(2)
O4 S2 C21 I3 -68.2(2)
O3 S2 C21 I3 61.1(2)
C22 S2 C21 I3 174.57(19)
O4 S2 C22 C27 177.4(3)
O3 S2 C22 C27 45.9(4)
C21 S2 C22 C27 -65.3(4)
O4 S2 C22 C23 -0.5(4)
O3 S2 C22 C23 -131.9(4)
C21 S2 C22 C23 116.9(4)
C27 C22 C23 C24 -3.4(7)
S2 C22 C23 C24 174.4(3)
C22 C23 C24 C25 2.0(7)
C23 C24 C25 C26 1.7(7)
C23 C24 C25 C28 -176.2(4)
C24 C25 C26 C27 -4.0(7)
C28 C25 C26 C27 173.9(4)
C23 C22 C27 C26 1.0(7)
S2 C22 C27 C26 -176.8(3)
C25 C26 C27 C22 2.7(7)
O6 S3 C29 I6 -174.81(18)
O5 S3 C29 I6 56.6(2)
C30 S3 C29 I6 -60.3(2)
O6 S3 C29 I5 61.2(2)
O5 S3 C29 I5 -67.3(2)
C30 S3 C29 I5 175.69(18)
O6 S3 C30 C31 45.5(4)
O5 S3 C30 C31 175.4(3)
C29 S3 C30 C31 -67.2(4)
O6 S3 C30 C35 -131.8(3)
O5 S3 C30 C35 -1.9(4)
C29 S3 C30 C35 115.5(3)
C35 C30 C31 C32 -0.4(7)
S3 C30 C31 C32 -177.6(4)
C30 C31 C32 C33 -0.7(7)
C31 C32 C33 C34 1.6(7)
C31 C32 C33 C36 -178.7(5)
C32 C33 C34 C35 -1.4(7)
C36 C33 C34 C35 178.8(4)
C33 C34 C35 C30 0.4(6)
C31 C30 C35 C34 0.5(6)
S3 C30 C35 C34 177.8(3)
C39 N3 C38 C37 1.0(7)
C41 C37 C38 N3 -1.7(7)
C38 N3 C39 C40 0.1(7)
N3 C39 C40 C41 -0.6(7)
C39 C40 C41 C37 -0.1(6)
C39 C40 C41 C42 178.9(4)
C38 C37 C41 C40 1.1(6)
C38 C37 C41 C42 -177.8(4)
C40 C41 C42 C43 162.4(4)
C37 C41 C42 C43 -18.8(6)
C41 C42 C43 C44 177.3(4)
C42 C43 C44 C45 -178.9(4)
C42 C43 C44 C48 -0.9(7)
C48 C44 C45 C46 1.3(6)
C43 C44 C45 C46 179.5(4)
C47 N4 C46 C45 1.0(6)
C44 C45 C46 N4 -1.6(7)
C46 N4 C47 C48 -0.1(6)
N4 C47 C48 C44 -0.1(6)
C45 C44 C48 C47 -0.5(6)
C43 C44 C48 C47 -178.6(4)
O8 S4 C49 I8 57.0(2)
O7 S4 C49 I8 -174.33(19)
C50 S4 C49 I8 -60.1(2)
O8 S4 C49 I7 -65.3(2)
O7 S4 C49 I7 63.4(2)
C50 S4 C49 I7 177.66(18)
O8 S4 C50 C55 169.4(3)
O7 S4 C50 C55 39.4(4)
C49 S4 C50 C55 -73.4(4)
O8 S4 C50 C51 -3.7(4)
O7 S4 C50 C51 -133.7(3)
C49 S4 C50 C51 113.5(3)
C55 C50 C51 C52 -0.1(6)
S4 C50 C51 C52 172.9(3)
C50 C51 C52 C53 -0.1(6)
C51 C52 C53 C54 0.5(6)
C51 C52 C53 C56 -179.7(4)
C52 C53 C54 C55 -0.8(6)
C56 C53 C54 C55 179.4(4)
C51 C50 C55 C54 -0.2(6)
S4 C50 C55 C54 -173.2(3)
C53 C54 C55 C50 0.6(6)
